data_4036530
loop_
_publ_author_name
'Horn, Evan J.'
'Silverston, Joel S.'
'Vanderwal, Christopher D.'

_publ_section_title
;
 A Failed Late-Stage Epimerization Thwarts an Approach to Ineleganolide.
;
_journal_issue 5
_journal_name_full 'The Journal of organic chemistry'
_journal_page_first 1819
_journal_page_last 1838
_journal_paper_doi 10.1021/acs.joc.5b02550
_journal_volume 81
_journal_year 2016
_chemical_formula_sum 'C12 H18 O4'
_chemical_formula_weight 226.26
_space_group_IT_number 29
_space_group_name_Hall 'P 2c -2ac'
_space_group_name_H-M_alt 'P c a 21'
_symmetry_cell_setting orthorhombic
_symmetry_space_group_name_H-M 'P c a 21'
_atom_sites_solution_hydrogens mixed
_atom_sites_solution_primary direct
_atom_sites_solution_secondary difmap
_audit_creation_method SHELXTL
_cell_angle_alpha 90.00
_cell_angle_beta 90.00
_cell_angle_gamma 90.00
_cell_formula_units_Z 4
_cell_length_a 20.310(6)
_cell_length_b 7.868(2)
_cell_length_c 6.8379(19)
_cell_measurement_reflns_used 2870
_cell_measurement_temperature 143(2)
_cell_measurement_theta_max 27.82
_cell_measurement_theta_min 4.07
_cell_volume 1092.7(5)
_computing_cell_refinement 'Bruker SMART APEX2/SAINT'
_computing_data_collection 'Bruker SMART APEX2'
_computing_data_reduction 'Bruker SAINT'
_computing_molecular_graphics 'Bruker SHELXTL'
_computing_publication_material 'Bruker SHELXTL'
_computing_structure_refinement 'SHELXL-97 (Sheldrick, 2008)'
_computing_structure_solution 'SHELXS-97 (Sheldrick, 2008)'
_diffrn_ambient_temperature 143(2)
_diffrn_measured_fraction_theta_full 0.987
_diffrn_measured_fraction_theta_max 0.987
_diffrn_measurement_device_type 'Bruker SMART APEX II CCD'
_diffrn_measurement_method 'phi and omega'
_diffrn_radiation_monochromator graphite
_diffrn_radiation_source 'fine-focus sealed tube'
_diffrn_radiation_type MoK\a
_diffrn_radiation_wavelength 0.71073
_diffrn_reflns_av_R_equivalents 0.0447
_diffrn_reflns_av_sigmaI/netI 0.0473
_diffrn_reflns_limit_h_max 25
_diffrn_reflns_limit_h_min -25
_diffrn_reflns_limit_k_max 9
_diffrn_reflns_limit_k_min -8
_diffrn_reflns_limit_l_max 8
_diffrn_reflns_limit_l_min -8
_diffrn_reflns_number 6951
_diffrn_reflns_theta_full 26.37
_diffrn_reflns_theta_max 26.37
_diffrn_reflns_theta_min 4.01
_exptl_absorpt_coefficient_mu 0.102
_exptl_absorpt_correction_T_max 0.9858
_exptl_absorpt_correction_T_min 0.9700
_exptl_absorpt_correction_type multi-scan
_exptl_absorpt_process_details 'Bruker SADABS'
_exptl_crystal_colour colourless
_exptl_crystal_density_diffrn 1.375
_exptl_crystal_density_meas ?
_exptl_crystal_density_method 'not measured'
_exptl_crystal_description needle
_exptl_crystal_F_000 488
_exptl_crystal_size_max 0.30
_exptl_crystal_size_mid 0.14
_exptl_crystal_size_min 0.14
_refine_diff_density_max 0.281
_refine_diff_density_min -0.219
_refine_diff_density_rms 0.059
_refine_ls_extinction_method none
_refine_ls_goodness_of_fit_ref 1.151
_refine_ls_hydrogen_treatment mixed
_refine_ls_matrix_type full
_refine_ls_number_parameters 198
_refine_ls_number_reflns 2139
_refine_ls_number_restraints 1
_refine_ls_restrained_S_all 1.150
_refine_ls_R_factor_all 0.0621
_refine_ls_R_factor_gt 0.0449
_refine_ls_shift/su_max 0.000
_refine_ls_shift/su_mean 0.000
_refine_ls_structure_factor_coef Fsqd
_refine_ls_weighting_details 'calc w=1/[\s^2^(Fo^2^)+(0.0534P)^2^+0.1969P] where P=(Fo^2^+2Fc^2^)/3'
_refine_ls_weighting_scheme calc
_refine_ls_wR_factor_gt 0.1008
_refine_ls_wR_factor_ref 0.1117
_reflns_number_gt 1787
_reflns_number_total 2139
_reflns_threshold_expression >2sigma(I)
_cod_data_source_file jo5b02550_si_002.cif
_cod_data_source_block cdv4
_cod_depositor_comments
;
The following automatic conversions were performed:

data item '_symmetry_cell_setting' value 'Orthorhombic' was changed
to 'orthorhombic' in accordance with the
/home/saulius/struct/COD-crude-data/automatic-downloads/DataCite-retrospective/ACS/depositions/lib/dictionaries/cif_core.dic
dictionary named 'cif_core.dic' version 2.4.2 last updated on
2011-04-26.

data item '_exptl_crystal_density_meas' value 'none' was changed to
'?' -- the value is perceived as not measured.

data item '_atom_sites_solution_hydrogens' value 'difmap & geom' was
changed to 'mixed'.

Automatic conversion script
Id: cif_fix_values 6909 2019-04-08 15:41:33Z antanas 
;
_cod_original_sg_symbol_H-M Pca2(1)
_cod_database_code 4036530

loop_
_symmetry_equiv_pos_as_xyz
'x, y, z'
'-x, -y, z+1/2'
'x+1/2, -y, z'
'-x+1/2, y, z+1/2'

loop_
_atom_site_label
_atom_site_type_symbol
_atom_site_fract_x
_atom_site_fract_y
_atom_site_fract_z
_atom_site_U_iso_or_equiv
_atom_site_adp_type
_atom_site_occupancy
_atom_site_symmetry_multiplicity
_atom_site_calc_flag
_atom_site_refinement_flags
O1 O 0.09155(9) 0.0103(2) -0.4670(3) 0.0252(4) Uani 1 1 d .
O2 O 0.19237(8) 0.4947(2) -0.2652(2) 0.0240(4) Uani 1 1 d .
O3 O 0.06207(8) 0.3857(2) 0.0381(3) 0.0275(4) Uani 1 1 d .
O4 O 0.10339(8) 0.0292(2) -0.1279(3) 0.0234(4) Uani 1 1 d .
C1 C 0.09392(12) 0.1827(3) -0.5325(4) 0.0219(6) Uani 1 1 d .
C2 C 0.16025(12) 0.2680(4) -0.4939(4) 0.0238(6) Uani 1 1 d .
C3 C 0.14572(11) 0.4458(3) -0.4160(4) 0.0213(5) Uani 1 1 d .
C4 C 0.17271(12) 0.4199(4) -0.0874(4) 0.0246(6) Uani 1 1 d .
C5 C 0.09828(12) 0.4042(3) -0.0988(4) 0.0227(5) Uani 1 1 d .
C6 C 0.07905(11) 0.4265(3) -0.3109(4) 0.0206(5) Uani 1 1 d .
C7 C 0.04192(11) 0.2823(4) -0.4143(4) 0.0224(5) Uani 1 1 d .
C8 C 0.00949(11) 0.1459(3) -0.2880(4) 0.0251(6) Uani 1 1 d .
H8A H 0.0009 0.1889 -0.1544 0.030 Uiso 1 1 calc R
H8B H -0.0325 0.1075 -0.3465 0.030 Uiso 1 1 calc R
C9 C 0.05925(12) 0.0036(4) -0.2846(4) 0.0245(6) Uani 1 1 d .
C10 C 0.14691(14) 0.5812(4) -0.5692(4) 0.0254(6) Uani 1 1 d .
C11 C 0.14748(13) -0.1115(4) -0.1043(4) 0.0282(6) Uani 1 1 d .
C12 C 0.19009(13) -0.0813(4) 0.0698(5) 0.0347(7) Uani 1 1 d .
H12A H 0.2187 -0.1799 0.0905 0.052 Uiso 1 1 calc R
H12B H 0.1624 -0.0640 0.1855 0.052 Uiso 1 1 calc R
H12C H 0.2172 0.0200 0.0479 0.052 Uiso 1 1 calc R
H1A H 0.0844(12) 0.177(3) -0.661(4) 0.015(6) Uiso 1 1 d .
H2A H 0.1844(13) 0.273(3) -0.610(4) 0.017(6) Uiso 1 1 d .
H2B H 0.1807(14) 0.196(4) -0.396(4) 0.024(7) Uiso 1 1 d .
H4A H 0.1900(13) 0.300(4) -0.067(4) 0.024(7) Uiso 1 1 d .
H4B H 0.1851(13) 0.488(4) 0.022(5) 0.021(7) Uiso 1 1 d .
H6A H 0.0556(13) 0.538(4) -0.319(4) 0.019(6) Uiso 1 1 d .
H7A H 0.0112(14) 0.337(3) -0.504(4) 0.024(7) Uiso 1 1 d .
H9A H 0.0428(12) -0.114(3) -0.272(4) 0.014(6) Uiso 1 1 d .
H10A H 0.1360(14) 0.692(4) -0.522(5) 0.026(7) Uiso 1 1 d .
H10B H 0.1918(15) 0.588(4) -0.621(5) 0.034(8) Uiso 1 1 d .
H10C H 0.1185(18) 0.555(4) -0.668(6) 0.044(9) Uiso 1 1 d .
H11A H 0.1253(15) -0.222(4) -0.091(5) 0.034(8) Uiso 1 1 d .
H11B H 0.1715(17) -0.127(4) -0.232(5) 0.039(9) Uiso 1 1 d .

loop_
_atom_site_aniso_label
_atom_site_aniso_U_11
_atom_site_aniso_U_22
_atom_site_aniso_U_33
_atom_site_aniso_U_23
_atom_site_aniso_U_13
_atom_site_aniso_U_12
O1 0.0221(8) 0.0273(10) 0.0261(10) -0.0014(8) -0.0002(8) -0.0025(8)
O2 0.0149(8) 0.0333(10) 0.0236(10) -0.0008(9) -0.0033(7) -0.0049(7)
O3 0.0196(8) 0.0380(11) 0.0250(10) -0.0007(9) 0.0045(7) 0.0026(8)
O4 0.0171(8) 0.0272(10) 0.0258(10) 0.0002(8) -0.0022(7) 0.0012(8)
C1 0.0152(11) 0.0262(14) 0.0242(14) -0.0010(11) -0.0024(9) -0.0001(10)
C2 0.0134(10) 0.0331(15) 0.0250(13) 0.0010(12) 0.0029(10) 0.0000(11)
C3 0.0117(10) 0.0311(14) 0.0211(13) -0.0010(10) 0.0010(9) -0.0037(10)
C4 0.0174(12) 0.0337(16) 0.0227(14) 0.0017(13) -0.0021(10) -0.0019(11)
C5 0.0179(11) 0.0241(13) 0.0260(14) -0.0018(11) 0.0011(10) 0.0033(10)
C6 0.0108(10) 0.0259(14) 0.0250(13) 0.0024(11) 0.0016(10) 0.0034(10)
C7 0.0134(10) 0.0300(14) 0.0237(12) -0.0004(11) -0.0037(10) 0.0007(10)
C8 0.0129(10) 0.0348(14) 0.0276(14) 0.0033(12) -0.0027(10) -0.0024(10)
C9 0.0177(11) 0.0283(14) 0.0274(13) 0.0013(12) -0.0003(11) -0.0049(10)
C10 0.0218(12) 0.0313(16) 0.0231(14) -0.0009(12) 0.0004(10) -0.0015(12)
C11 0.0218(12) 0.0273(16) 0.0355(17) 0.0008(13) 0.0000(12) 0.0062(11)
C12 0.0263(14) 0.0349(17) 0.0430(17) 0.0070(13) -0.0082(13) -0.0006(12)

loop_
_atom_type_symbol
_atom_type_description
_atom_type_scat_dispersion_real
_atom_type_scat_dispersion_imag
_atom_type_scat_source
C C 0.0033 0.0016 'International Tables Vol C Tables 4.2.6.8 and 6.1.1.4'
H H 0.0000 0.0000 'International Tables Vol C Tables 4.2.6.8 and 6.1.1.4'
O O 0.0106 0.0060 'International Tables Vol C Tables 4.2.6.8 and 6.1.1.4'

loop_
_geom_angle_atom_site_label_1
_geom_angle_atom_site_label_2
_geom_angle_atom_site_label_3
_geom_angle
C9 O1 C1 109.2(2)
C4 O2 C3 108.49(18)
C9 O4 C11 111.8(2)
O1 C1 C2 113.1(2)
O1 C1 C7 107.1(2)
C2 C1 C7 106.8(2)
C3 C2 C1 107.0(2)
O2 C3 C10 107.3(2)
O2 C3 C2 111.4(2)
C10 C3 C2 113.9(2)
O2 C3 C6 105.6(2)
C10 C3 C6 114.3(2)
C2 C3 C6 104.1(2)
O2 C4 C5 105.8(2)
O3 C5 C6 127.2(2)
O3 C5 C4 125.5(2)
C6 C5 C4 107.3(2)
C5 C6 C7 118.9(2)
C5 C6 C3 103.4(2)
C7 C6 C3 106.8(2)
C8 C7 C6 118.1(2)
C8 C7 C1 103.5(2)
C6 C7 C1 106.29(19)
C9 C8 C7 104.0(2)
O1 C9 O4 111.75(19)
O1 C9 C8 105.7(2)
O4 C9 C8 109.3(2)
O4 C11 C12 109.2(2)

loop_
_geom_bond_atom_site_label_1
_geom_bond_atom_site_label_2
_geom_bond_distance
O1 C9 1.410(3)
O1 C1 1.429(3)
O2 C4 1.409(3)
O2 C3 1.452(3)
O3 C5 1.199(3)
O4 C9 1.412(3)
O4 C11 1.433(3)
C1 C2 1.528(3)
C1 C7 1.544(3)
C2 C3 1.525(4)
C3 C10 1.494(4)
C3 C6 1.541(3)
C4 C5 1.519(3)
C5 C6 1.512(4)
C6 C7 1.534(4)
C7 C8 1.527(4)
C8 C9 1.508(4)
C11 C12 1.491(4)
